data_2016167
loop_
_publ_author_name
'Angel Ramos-Organillo'
'Rosalinda Contreras'

_publ_section_title
;
 A new sulfate acid polymorph of 1,3-dihydrobenzotriazole
;
_journal_coeditor_code SQ3078
_journal_issue 9
_journal_name_full 'Acta Crystallographica Section C'
_journal_page_first o501
_journal_page_last o503
_journal_paper_doi 10.1107/S0108270107031241
_journal_volume 63
_journal_year 2007
_chemical_formula_iupac 'C6 H6 N3 +, H O4 S -'
_chemical_formula_moiety 'C6 H6 N3 +, H O4 S -'
_chemical_formula_sum 'C6 H7 N3 O4 S'
_chemical_formula_weight 217.21
_chemical_name_systematic
;
1,3-dihydrobenzotriazolium hydrogensulfate
;
_space_group_IT_number 14
_symmetry_cell_setting monoclinic
_symmetry_space_group_name_Hall '-P 2ybc'
_symmetry_space_group_name_H-M 'P 1 21/c 1'
_atom_sites_solution_hydrogens geom
_atom_sites_solution_primary direct
_atom_sites_solution_secondary difmap
_audit_creation_method SHELXL-97
_cell_angle_alpha 90
_cell_angle_beta 113.630(10)
_cell_angle_gamma 90
_cell_formula_units_Z 4
_cell_length_a 12.715(3)
_cell_length_b 5.1330(10)
_cell_length_c 14.406(4)
_cell_measurement_reflns_used 600
_cell_measurement_temperature 273(2)
_cell_measurement_theta_max 25
_cell_measurement_theta_min 20
_cell_volume 861.4(4)
_computing_cell_refinement 'SCALEPACK (Otwinowski & Minor, 1997)'
_computing_data_collection 'COLLECT (Nonius, 2000)'
_computing_data_reduction 'Denzo and Scalepack (Otwinowski & Minor, 1997)'
_computing_molecular_graphics 'ORTEP-3 for Windows (Farrugia, 1997)'
_computing_publication_material 'WinGX (Farrugia, 1999)'
_computing_structure_refinement 'SHELXL97 (Sheldrick, 1997)'
_computing_structure_solution 'SHELXS97 (Sheldrick, 1997)'
_diffrn_ambient_temperature 179(2)
_diffrn_detector_area_resol_mean 9
_diffrn_measured_fraction_theta_full 0.992
_diffrn_measured_fraction_theta_max 0.992
_diffrn_measurement_device '95mm CCD camera on \k-goniostat'
_diffrn_measurement_device_type 'Nonius KappaCCD'
_diffrn_measurement_method 'CCD rotation images, thick slices'
_diffrn_radiation_monochromator graphite
_diffrn_radiation_type MoK\a
_diffrn_radiation_wavelength 0.71073
_diffrn_reflns_av_R_equivalents 0.0382
_diffrn_reflns_av_sigmaI/netI 0.0322
_diffrn_reflns_limit_h_max 16
_diffrn_reflns_limit_h_min -16
_diffrn_reflns_limit_k_max 6
_diffrn_reflns_limit_k_min -6
_diffrn_reflns_limit_l_max 18
_diffrn_reflns_limit_l_min -18
_diffrn_reflns_number 9336
_diffrn_reflns_theta_full 27.45
_diffrn_reflns_theta_max 27.45
_diffrn_reflns_theta_min 3.50
_exptl_absorpt_coefficient_mu 0.369
_exptl_absorpt_correction_T_max 0.9299
_exptl_absorpt_correction_T_min 0.9134
_exptl_absorpt_correction_type multi-scan
_exptl_absorpt_process_details
;
(Blessing, 1995)
;
_exptl_crystal_colour colorless
_exptl_crystal_density_diffrn 1.675
_exptl_crystal_density_method 'not measured'
_exptl_crystal_description block
_exptl_crystal_F_000 448
_exptl_crystal_size_max 0.25
_exptl_crystal_size_mid 0.20
_exptl_crystal_size_min 0.20
_refine_diff_density_max 0.261
_refine_diff_density_min -0.338
_refine_ls_extinction_coef 0.135(7)
_refine_ls_extinction_expression Fc^*^=kFc[1+0.001xFc^2^\l^3^/sin(2\q)]^-1/4^
_refine_ls_extinction_method SHELXL97
_refine_ls_goodness_of_fit_ref 1.065
_refine_ls_hydrogen_treatment refall
_refine_ls_matrix_type full
_refine_ls_number_parameters 156
_refine_ls_number_reflns 1969
_refine_ls_number_restraints 0
_refine_ls_restrained_S_all 1.065
_refine_ls_R_factor_all 0.0460
_refine_ls_R_factor_gt 0.0352
_refine_ls_shift/su_max 0.000
_refine_ls_shift/su_mean 0.000
_refine_ls_structure_factor_coef Fsqd
_refine_ls_weighting_details 'calc w=1/[\s^2^(Fo^2^)+(0.0447P)^2^+0.3606P] where P=(Fo^2^+2Fc^2^)/3'
_refine_ls_weighting_scheme calc
_refine_ls_wR_factor_gt 0.0864
_refine_ls_wR_factor_ref 0.0947
_reflns_number_gt 1637
_reflns_number_total 1969
_reflns_threshold_expression >2sigma(I)
_cod_data_source_file sq3078.cif
_cod_data_source_block I
_cod_depositor_comments
;
The following automatic conversions were performed:
'_symmetry_cell_setting' value 'Monoclinic' changed to 'monoclinic'
according to '/home/saulius/struct/CIF-dictionaries/cif_core.dic'
dictionary named 'cif_core.dic' version 2.4.1 from 2010-06-29.

Automatic conversion script
Id: cif_fix_enum 1527 2010-12-29 10:47:43Z saulius 

The following automatic conversions were performed:

'_symmetry_cell_setting' value 'Monoclinic' changed to 'monoclinic'
according to /home/saulius/struct/CIF-dictionaries/cif_core.dic
dictionary named 'cif_core.dic' version 2.4.1 from 2010-06-29.

Automatic conversion script
Id: cif_fix_values 1715 2011-07-08 13:25:40Z adriana 
;
_cod_original_sg_symbol_H-M 'P 21/c'
_cod_database_code 2016167
_cod_database_fobs_code 2016167

loop_
_symmetry_equiv_pos_site_id
_symmetry_equiv_pos_as_xyz
1 x,y,z
2 -x,1/2+y,1/2-z
3 -x,-y,-z
4 x,1/2-y,1/2+z

loop_
_atom_site_aniso_label
_atom_site_aniso_U_11
_atom_site_aniso_U_22
_atom_site_aniso_U_33
_atom_site_aniso_U_12
_atom_site_aniso_U_13
_atom_site_aniso_U_23
N1 0.0353(8) 0.0319(8) 0.0310(8) 0.0022(6) 0.0154(6) 0.0063(6)
N2 0.0359(8) 0.0425(9) 0.0348(8) 0.0021(7) 0.0179(7) 0.0039(7)
N3 0.0364(8) 0.0360(8) 0.0310(8) -0.0026(6) 0.0169(6) 0.0047(6)
C4 0.0419(10) 0.0387(11) 0.0366(10) 0.0014(8) 0.0105(8) 0.0069(8)
C5 0.0338(10) 0.0523(13) 0.0505(12) 0.0051(9) 0.0104(9) 0.0018(10)
C6 0.0339(10) 0.0588(13) 0.0544(13) -0.0074(9) 0.0213(9) -0.0016(10)
C7 0.0398(10) 0.0455(11) 0.0431(10) -0.0091(8) 0.0214(8) 0.0037(9)
C8 0.0316(8) 0.0297(8) 0.0280(8) -0.0038(7) 0.0117(7) -0.0024(7)
C9 0.0334(8) 0.0311(9) 0.0252(8) -0.0038(7) 0.0113(7) -0.0011(7)
S1 0.0303(3) 0.0279(3) 0.0293(3) -0.0019(2) 0.0118(2) 0.0006(2)
O1 0.0394(7) 0.0272(7) 0.0399(7) 0.0034(5) 0.0183(6) -0.0016(5)
O2 0.0309(7) 0.0626(10) 0.0726(11) -0.0077(7) 0.0156(7) 0.0123(8)
O3 0.0758(10) 0.0371(8) 0.0391(8) 0.0002(7) 0.0292(7) -0.0092(6)
O4 0.0383(7) 0.0378(7) 0.0359(7) 0.0016(5) 0.0139(6) 0.0101(5)

loop_
_atom_site_type_symbol
_atom_site_label
_atom_site_fract_x
_atom_site_fract_y
_atom_site_fract_z
_atom_site_U_iso_or_equiv
_atom_site_thermal_displace_type
_atom_site_occupancy
N N1 0.14597(13) 0.8878(3) 0.00723(11) 0.0321(5) Uani 1.000
N N2 0.08082(13) 0.7651(3) 0.04460(11) 0.0366(5) Uani 1.000
N N3 0.14782(13) 0.5896(3) 0.10613(11) 0.0334(5) Uani 1.000
C C4 0.35565(17) 0.4474(4) 0.16183(15) 0.0407(6) Uani 1.000
C C5 0.44902(17) 0.5100(4) 0.14226(17) 0.0476(7) Uani 1.000
C C6 0.44675(17) 0.7097(5) 0.07465(17) 0.0479(7) Uani 1.000
C C7 0.35075(17) 0.8556(4) 0.02349(16) 0.0413(6) Uani 1.000
C C8 0.25480(14) 0.7932(3) 0.04328(12) 0.0298(5) Uani 1.000
C C9 0.25652(14) 0.5955(3) 0.10966(12) 0.0300(5) Uani 1.000
S S1 0.15446(3) 0.11578(8) 0.30659(3) 0.0292(2) Uani 1.000
O O1 0.13681(12) -0.1847(3) 0.29554(10) 0.0347(4) Uani 1.000
O O2 0.27038(12) 0.1591(3) 0.32186(13) 0.0570(5) Uani 1.000
O O3 0.12529(14) 0.1896(3) 0.39017(10) 0.0487(5) Uani 1.000
O O4 0.07252(11) 0.2299(3) 0.21155(9) 0.0376(4) Uani 1.000
H H1 0.1165(19) 1.005(5) -0.0350(18) 0.046(6) Uiso 1.000
H H3 0.119(2) 0.483(5) 0.1368(19) 0.056(7) Uiso 1.000
H H4 0.3575(19) 0.325(5) 0.2068(18) 0.050(6) Uiso 1.000
H H5 0.517(2) 0.413(5) 0.1736(18) 0.055(7) Uiso 1.000
H H6 0.517(2) 0.747(5) 0.0673(18) 0.062(7) Uiso 1.000
H H7 0.347(2) 0.989(5) -0.0255(18) 0.054(6) Uiso 1.000
H H1A 0.070(3) -0.205(6) 0.289(2) 0.074(9) Uiso 1.000

loop_
_atom_type_symbol
_atom_type_description
_atom_type_scat_dispersion_real
_atom_type_scat_dispersion_imag
_atom_type_scat_source
C C 0.0033 0.0016 'International Tables Vol C Tables 4.2.6.8 and 6.1.1.4'
H H 0.0000 0.0000 'International Tables Vol C Tables 4.2.6.8 and 6.1.1.4'
N N 0.0061 0.0033 'International Tables Vol C Tables 4.2.6.8 and 6.1.1.4'
O O 0.0106 0.0060 'International Tables Vol C Tables 4.2.6.8 and 6.1.1.4'
S S 0.1246 0.1234 'International Tables Vol C Tables 4.2.6.8 and 6.1.1.4'

loop_
_geom_angle_atom_site_label_1
_geom_angle_atom_site_label_2
_geom_angle_atom_site_label_3
_geom_angle
_geom_angle_publ_flag
O3 S1 O4 110.41(9) no
O1 S1 O3 105.68(9) no
O1 S1 O4 106.27(8) no
O1 S1 O2 105.63(9) no
O2 S1 O4 112.75(9) no
O2 S1 O3 115.31(10) no
S1 O1 H1A 104(2) no
N2 N1 C8 112.62(15) no
N1 N2 N3 105.11(16) no
N2 N3 C9 112.61(15) no
N2 N1 H1 118.3(18) no
C8 N1 H1 129.1(18) no
C9 N3 H3 128.4(18) no
N2 N3 H3 118.9(18) no
C5 C4 C9 115.51(18) no
C4 C5 C6 122.5(2) no
C5 C6 C7 122.6(2) no
C6 C7 C8 115.35(19) no
N1 C8 C7 132.80(16) no
N1 C8 C9 104.90(16) no
C7 C8 C9 122.29(17) no
N3 C9 C4 133.41(17) no
N3 C9 C8 104.76(15) no
C4 C9 C8 121.82(18) no
C5 C4 H4 122.8(17) no
C9 C4 H4 121.6(17) no
C4 C5 H5 119.0(16) no
C6 C5 H5 118.5(16) no
C5 C6 H6 117.4(15) no
C7 C6 H6 120.0(15) no
C6 C7 H7 123.4(16) no
C8 C7 H7 121.2(16) no

loop_
_geom_bond_atom_site_label_1
_geom_bond_atom_site_label_2
_geom_bond_distance
_geom_bond_publ_flag
S1 O3 1.4453(17) n
S1 O1 1.5576(17) n
S1 O2 1.4179(18) n
S1 O4 1.4696(14) n
O1 H1A 0.82(4) n
N1 N2 1.315(2) n
N1 C8 1.358(3) n
N2 N3 1.311(2) n
N3 C9 1.363(3) n
N1 H1 0.83(2) n
N3 H3 0.87(3) n
C4 C9 1.404(3) n
C4 C5 1.364(3) n
C5 C6 1.406(3) n
C6 C7 1.369(3) n
C7 C8 1.397(3) n
C8 C9 1.389(2) n
C4 H4 0.90(2) n
C5 H5 0.94(3) n
C6 H6 0.96(3) n
C7 H7 0.97(3) n

loop_
_geom_contact_atom_site_label_1
_geom_contact_atom_site_label_2
_geom_contact_distance
_geom_contact_site_symmetry_2
_geom_contact_publ_flag
S1 O4 3.4229(18) 2_545 no
S1 H1A 2.78(4) 2_555 no
S1 H3 2.98(3) . no
S1 H1 3.18(3) 4_565 no
O1 N3 3.019(2) 1_545 no
O1 O4 3.220(2) 1_545 no
O1 O4 2.659(2) 2_545 no
O1 N1 3.181(2) 4_555 no
O1 C8 3.318(2) 4_555 no
O2 C4 3.269(3) . no
O2 C6 3.306(3) 2_645 no
O3 C9 3.270(2) 4_555 no
O3 N2 3.143(3) 2_545 no
O3 C8 3.287(2) 4_555 no
O3 N1 2.695(2) 4_565 no
O4 O1 3.220(2) 1_565 no
O4 S1 3.4229(18) 2_555 no
O4 N3 2.792(2) . no
O4 O1 2.659(2) 2_555 no
O1 H3 2.79(3) 1_545 no
O2 H6 2.57(3) 2_645 no
O2 H7 2.71(2) 4_565 no
O2 H4 2.48(3) . no
O3 H1 1.93(3) 4_565 no
O3 H1A 2.83(3) 2_555 no
O4 H3 1.93(3) . no
O4 H1A 1.84(4) 2_555 no
N1 N2 3.213(3) 3_575 no
N1 O1 3.181(2) 4_554 no
N1 O3 2.695(2) 4_564 no
N2 N2 3.094(2) 3_575 no
N2 O3 3.143(3) 2_555 no
N2 N1 3.213(3) 3_575 no
N3 O1 3.019(2) 1_565 no
N3 O4 2.792(2) . no
N2 H1 2.73(3) 3_575 no
C4 O2 3.269(3) . no
C6 O2 3.306(3) 2_655 no
C8 O3 3.287(2) 4_554 no
C8 O1 3.318(2) 4_554 no
C9 O3 3.270(2) 4_554 no
C5 H4 3.02(3) 2_655 no
H1 N2 2.73(3) 3_575 no
H1 S1 3.18(2) 4_564 no
H1 O3 1.93(3) 4_564 no
H1A S1 2.78(4) 2_545 no
H1A O3 2.83(3) 2_545 no
H1A O4 1.84(4) 2_545 no
H3 O4 1.93(3) . no
H3 S1 2.98(3) . no
H3 O1 2.79(3) 1_565 no
H4 O2 2.48(3) . no
H4 C5 3.02(3) 2_645 no
H6 H7 2.45(4) 3_675 no
H6 O2 2.57(3) 2_655 no
H7 O2 2.71(2) 4_564 no
H7 H6 2.45(4) 3_675 no

loop_
_geom_hbond_atom_site_label_D
_geom_hbond_atom_site_label_H
_geom_hbond_atom_site_label_A
_geom_hbond_site_symmetry_A
_geom_hbond_distance_DH
_geom_hbond_distance_HA
_geom_hbond_distance_DA
_geom_hbond_angle_DHA
_geom_hbond_publ_flag
N1 H1 O3 4_564 0.83(2) 1.93(3) 2.695(2) 153(2) yes
O1 H1A O4 2_545 0.82(4) 1.84(4) 2.659(2) 173(3) yes
N3 H3 O4 . 0.87(3) 1.93(3) 2.792(2) 173(3) yes
C4 H4 O2 . 0.90(2) 2.48(3) 3.269(3) 146(2) yes
C6 H6 O2 2_655 0.96(3) 2.57(3) 3.306(3) 133.7(19) yes

loop_
_geom_torsion_atom_site_label_1
_geom_torsion_atom_site_label_2
_geom_torsion_atom_site_label_3
_geom_torsion_atom_site_label_4
_geom_torsion
_geom_torsion_publ_flag
C8 N1 N2 N3 0.36(19) no
N2 N1 C8 C7 177.92(19) no
N2 N1 C8 C9 -0.57(19) no
N1 N2 N3 C9 0.0(2) no
N2 N3 C9 C4 -178.91(19) no
N2 N3 C9 C8 -0.34(19) no
C5 C4 C9 C8 -0.4(3) no
C5 C4 C9 N3 177.95(19) no
C9 C4 C5 C6 0.2(3) no
C4 C5 C6 C7 -0.1(4) no
C5 C6 C7 C8 0.2(3) no
C6 C7 C8 C9 -0.5(3) no
C6 C7 C8 N1 -178.76(19) no
N1 C8 C9 N3 0.53(17) no
C7 C8 C9 C4 0.6(3) no
N1 C8 C9 C4 179.30(16) no
C7 C8 C9 N3 -178.17(16) no

loop_
_cod_related_entry_id
_cod_related_entry_database
_cod_related_entry_code
1 ChemSpider 13436554
